data_1545383
loop_
_publ_author_name
'Ait Elhad, Mustapha'
'Benharref, Ahmed'
'El Ammari, Lahcen'
'Saadi, Mohamed'
'Oukhrib, Abdelouahd'
'Berraho, Moha'

_publ_section_title
;
 <i>N</i>-[(3a<i>R</i>*,3b<i>S</i>*)-1,3b,7,7-Tetramethyl-3a,3b,4,5,6,7,7a,7b-octahydro-3<i>H</i>-cyclopenta[3,4]cyclobuta[1,2]benzen-3a-yl]acetamide
;
_journal_issue 2
_journal_name_full IUCrData
_journal_page_first x170275
_journal_paper_doi 10.1107/S2414314617002759
_journal_volume 2
_journal_year 2017
_chemical_formula_iupac 'C17 H27 N O'
_chemical_formula_moiety 'C17 H27 N O'
_chemical_formula_sum 'C17 H27 N O'
_chemical_formula_weight 261.39
_chemical_name_systematic
<i>N</i>-[(3a<i>R</i>*,3b<i>S</i>*)-1,3b,7,7-Tetramethyl-3,3b,4,5,6,7,7a,7b-octahydro-3a<i>H</i>-cyclopenta[3,4]cyclobuta[1,2]benzen-3a-yl]acetamide
_space_group_crystal_system orthorhombic
_space_group_IT_number 19
_space_group_name_Hall 'P 2ac 2ab'
_space_group_name_H-M_alt 'P 21 21 21'
_symmetry_space_group_name_Hall 'P 2ac 2ab'
_symmetry_space_group_name_H-M 'P 21 21 21'
_atom_sites_solution_hydrogens geom
_atom_sites_solution_primary direct
_atom_sites_solution_secondary difmap
_audit_creation_method SHELXL-2014/7
_cell_angle_alpha 90
_cell_angle_beta 90
_cell_angle_gamma 90
_cell_formula_units_Z 4
_cell_length_a 9.7147(3)
_cell_length_b 10.0052(3)
_cell_length_c 16.3078(5)
_cell_measurement_reflns_used 3245
_cell_measurement_temperature 296(2)
_cell_measurement_theta_max 26.4
_cell_measurement_theta_min 2.4
_cell_volume 1585.08(8)
_computing_cell_refinement
;
SAINT (Bruker, 2009)
;
_computing_data_collection
;
APEX2 (Bruker, 2009)
;
_computing_data_reduction
;
SAINT (Bruker, 2009)
;
_computing_molecular_graphics
;
Ortep-3 for Windows (Farrugia, 2012)
;
_computing_publication_material
;
publCIF (Westrip, 2010)
;
_computing_structure_refinement
;
<i>SHELXL2014/7</i> (Sheldrick, 2015)
;
_computing_structure_solution
;
<i>SHELXS2014/7</i> (Sheldrick, 2008)
;
_diffrn_ambient_temperature 296(2)
_diffrn_measured_fraction_theta_full 1.000
_diffrn_measured_fraction_theta_max 1.000
_diffrn_measurement_device_type 'Bruker X8 APEX'
_diffrn_measurement_method '\f and \w scans'
_diffrn_radiation_type MoK\a
_diffrn_radiation_wavelength 0.71073
_diffrn_reflns_av_R_equivalents 0.0270
_diffrn_reflns_limit_h_max 12
_diffrn_reflns_limit_h_min -12
_diffrn_reflns_limit_k_max 12
_diffrn_reflns_limit_k_min -12
_diffrn_reflns_limit_l_max 20
_diffrn_reflns_limit_l_min -20
_diffrn_reflns_number 21647
_diffrn_reflns_theta_full 25.242
_diffrn_reflns_theta_max 26.370
_diffrn_reflns_theta_min 2.388
_exptl_absorpt_coefficient_mu 0.067
_exptl_absorpt_correction_T_max 0.7460
_exptl_absorpt_correction_T_min 0.6792
_exptl_absorpt_correction_type multi-scan
_exptl_absorpt_process_details
;
(SADABS; Bruker, 2009)
;
_exptl_crystal_colour colourless
_exptl_crystal_density_diffrn 1.104
_exptl_crystal_density_method 'not measured'
_exptl_crystal_description prismatic
_exptl_crystal_F_000 576
_exptl_crystal_size_max 0.24
_exptl_crystal_size_mid 0.2
_exptl_crystal_size_min 0.15
_refine_diff_density_max 0.157
_refine_diff_density_min -0.199
_refine_ls_abs_structure_details
;
Flack <i>x</i> determined using 2562 quotients
[(<i>I</i>^+^)-(<i>I</i>^-^)]/[(<i>I</i>^+^)+(<i>I</i>^-^)]
Parsons <i>et al.</i>, 2013).
;
_refine_ls_abs_structure_Flack 0.2(3)
_refine_ls_extinction_method none
_refine_ls_goodness_of_fit_ref 1.055
_refine_ls_hydrogen_treatment constr
_refine_ls_matrix_type full
_refine_ls_number_parameters 177
_refine_ls_number_reflns 3245
_refine_ls_number_restraints 0
_refine_ls_restrained_S_all 1.055
_refine_ls_R_factor_all 0.0412
_refine_ls_R_factor_gt 0.0383
_refine_ls_shift/su_max 0.000
_refine_ls_shift/su_mean 0.000
_refine_ls_structure_factor_coef Fsqd
_refine_ls_weighting_details 'w=1/[\s^2^(Fo^2^)+(0.0661P)^2^+0.1181P] where P=(Fo^2^+2Fc^2^)/3'
_refine_ls_weighting_scheme calc
_refine_ls_wR_factor_gt 0.0997
_refine_ls_wR_factor_ref 0.1028
_reflns_number_gt 3045
_reflns_number_total 3245
_reflns_threshold_expression 'I > 2\s(I)'
_cod_data_source_file su4132sup1.cif
_cod_data_source_block I
_cod_database_code 1545383
_shelx_space_group_comment
;
The symmetry employed for this shelxl refinement is uniquely defined
by the following loop, which should always be used as a source of
symmetry information in preference to the above space-group names.
They are only intended as comments.
;

loop_
_space_group_symop_operation_xyz
'x, y, z'
'-x+1/2, -y, z+1/2'
'-x, y+1/2, -z+1/2'
'x+1/2, -y+1/2, -z'

loop_
_atom_site_type_symbol
_atom_site_label
_atom_site_fract_x
_atom_site_fract_y
_atom_site_fract_z
_atom_site_U_iso_or_equiv
_atom_site_adp_type
_atom_site_calc_flag
_atom_site_occupancy
O O 0.46368(18) 0.20049(12) 0.74419(10) 0.0619(4) Uani d 1
N N 0.55804(17) 0.40475(13) 0.73000(9) 0.0411(3) Uani d 1
H H1 0.5638 0.4844 0.7495 0.049 Uiso calc 1
C C11 0.64696(18) 0.36750(15) 0.66154(9) 0.0360(4) Uani d 1
C C12 0.4681(2) 0.31984(17) 0.76358(11) 0.0453(4) Uani d 1
C C6 0.69562(17) 0.43016(16) 0.53776(10) 0.0364(3) Uani d 1
H H6 0.7676 0.3666 0.5219 0.044 Uiso calc 1
C C7 0.73241(18) 0.48392(16) 0.62519(10) 0.0375(4) Uani d 1
H H7 0.6959 0.5731 0.6373 0.045 Uiso calc 1
C C8 0.8777(2) 0.4611(2) 0.65449(11) 0.0465(4) Uani d 1
C C1 0.57532(19) 0.34851(16) 0.57585(10) 0.0377(4) Uani d 1
C C10 0.7562(2) 0.26419(17) 0.68906(11) 0.0450(4) Uani d 1
H H10A 0.7362 0.2307 0.7436 0.054 Uiso calc 1
H H10B 0.7604 0.1895 0.6512 0.054 Uiso calc 1
C C9 0.8879(2) 0.3419(2) 0.68825(11) 0.0503(5) Uani d 1
H H9 0.9698 0.3088 0.7097 0.060 Uiso calc 1
C C2 0.4392(2) 0.4263(2) 0.57236(13) 0.0501(4) Uani d 1
H H2A 0.3639 0.3657 0.5843 0.060 Uiso calc 1
H H2B 0.4400 0.4948 0.6145 0.060 Uiso calc 1
C C5 0.6687(2) 0.52181(19) 0.46369(11) 0.0487(4) Uani d 1
C C14 0.5561(2) 0.20669(17) 0.54345(12) 0.0501(5) Uani d 1
H H14A 0.5090 0.2097 0.4917 0.075 Uiso calc 1
H H14B 0.5026 0.1558 0.5819 0.075 Uiso calc 1
H H14C 0.6444 0.1653 0.5364 0.075 Uiso calc 1
C C4 0.5275(2) 0.5893(2) 0.47089(15) 0.0623(6) Uani d 1
H H4A 0.5312 0.6562 0.5139 0.075 Uiso calc 1
H H4B 0.5068 0.6347 0.4198 0.075 Uiso calc 1
C C13 0.3712(3) 0.3780(2) 0.82582(14) 0.0648(6) Uani d 1
H H13A 0.3881 0.3379 0.8783 0.097 Uiso calc 1
H H13B 0.2779 0.3606 0.8095 0.097 Uiso calc 1
H H13C 0.3855 0.4728 0.8294 0.097 Uiso calc 1
C C3 0.4136(2) 0.4919(2) 0.48979(15) 0.0626(6) Uani d 1
H H3A 0.4095 0.4240 0.4474 0.075 Uiso calc 1
H H3B 0.3260 0.5384 0.4908 0.075 Uiso calc 1
C C17 0.9909(3) 0.5609(3) 0.64255(19) 0.0764(7) Uani d 1
H H17A 1.0111 0.5689 0.5852 0.115 Uiso calc 1
H H17B 1.0717 0.5316 0.6713 0.115 Uiso calc 1
H H17C 0.9623 0.6461 0.6636 0.115 Uiso calc 1
C C15 0.6744(3) 0.4361(3) 0.38512(12) 0.0686(6) Uani d 1
H H15A 0.7655 0.4006 0.3785 0.103 Uiso calc 1
H H15B 0.6516 0.4905 0.3386 0.103 Uiso calc 1
H H15C 0.6097 0.3639 0.3894 0.103 Uiso calc 1
C C16 0.7806(3) 0.6283(2) 0.45821(16) 0.0692(6) Uani d 1
H H16A 0.7769 0.6843 0.5060 0.104 Uiso calc 1
H H16B 0.7663 0.6817 0.4101 0.104 Uiso calc 1
H H16C 0.8691 0.5859 0.4551 0.104 Uiso calc 1

loop_
_atom_site_aniso_label
_atom_site_aniso_U_11
_atom_site_aniso_U_22
_atom_site_aniso_U_33
_atom_site_aniso_U_12
_atom_site_aniso_U_13
_atom_site_aniso_U_23
O 0.0905(12) 0.0292(6) 0.0660(9) -0.0092(7) 0.0235(9) -0.0004(6)
N 0.0606(9) 0.0254(6) 0.0374(7) -0.0015(6) 0.0102(6) -0.0026(5)
C11 0.0496(9) 0.0261(7) 0.0323(7) -0.0008(6) 0.0033(6) -0.0010(6)
C12 0.0628(11) 0.0324(8) 0.0408(9) -0.0014(8) 0.0090(8) 0.0021(7)
C6 0.0440(8) 0.0331(7) 0.0323(8) -0.0005(7) -0.0010(7) 0.0007(6)
C7 0.0502(9) 0.0288(7) 0.0335(8) -0.0027(7) 0.0021(7) -0.0017(6)
C8 0.0522(10) 0.0522(11) 0.0351(8) -0.0082(8) -0.0043(7) -0.0077(8)
C1 0.0464(9) 0.0297(7) 0.0371(8) -0.0011(7) -0.0017(7) 0.0005(6)
C10 0.0634(11) 0.0356(8) 0.0361(8) 0.0070(8) -0.0018(8) -0.0003(7)
C9 0.0544(10) 0.0588(11) 0.0377(8) 0.0081(9) -0.0093(8) -0.0036(8)
C2 0.0456(10) 0.0472(10) 0.0574(11) 0.0023(8) -0.0004(8) 0.0046(8)
C5 0.0621(11) 0.0465(9) 0.0374(8) -0.0038(9) -0.0030(8) 0.0109(8)
C14 0.0672(12) 0.0362(8) 0.0469(9) -0.0088(8) -0.0039(9) -0.0075(8)
C4 0.0727(14) 0.0504(11) 0.0639(13) 0.0082(10) -0.0129(11) 0.0199(10)
C13 0.0816(15) 0.0485(11) 0.0644(13) -0.0031(11) 0.0302(12) -0.0019(10)
C3 0.0568(12) 0.0622(12) 0.0688(13) 0.0078(10) -0.0165(10) 0.0066(11)
C17 0.0675(14) 0.0815(17) 0.0801(16) -0.0270(13) -0.0117(13) -0.0002(14)
C15 0.0926(17) 0.0794(15) 0.0337(9) 0.0005(14) -0.0072(11) 0.0078(10)
C16 0.0830(16) 0.0633(13) 0.0614(13) -0.0165(12) 0.0042(12) 0.0232(12)

loop_
_atom_type_symbol
_atom_type_description
_atom_type_scat_dispersion_real
_atom_type_scat_dispersion_imag
_atom_type_scat_source
C C 0.0033 0.0016 'International Tables Vol C Tables 4.2.6.8 and 6.1.1.4'
H H 0.0000 0.0000 'International Tables Vol C Tables 4.2.6.8 and 6.1.1.4'
N N 0.0061 0.0033 'International Tables Vol C Tables 4.2.6.8 and 6.1.1.4'
O O 0.0106 0.0060 'International Tables Vol C Tables 4.2.6.8 and 6.1.1.4'

loop_
_geom_angle_atom_site_label_1
_geom_angle_atom_site_label_2
_geom_angle_atom_site_label_3
_geom_angle
C12 N C11 122.55(13)
C12 N H1 118.7
C11 N H1 118.7
N C11 C10 110.76(13)
N C11 C7 114.70(13)
C10 C11 C7 104.23(14)
N C11 C1 116.65(14)
C10 C11 C1 118.71(13)
C7 C11 C1 89.31(12)
O C12 N 122.17(17)
O C12 C13 121.68(18)
N C12 C13 116.15(15)
C5 C6 C1 119.91(15)
C5 C6 C7 123.30(14)
C1 C6 C7 89.32(12)
C5 C6 H6 107.5
C1 C6 H6 107.5
C7 C6 H6 107.5
C8 C7 C11 105.46(14)
C8 C7 C6 116.76(14)
C11 C7 C6 88.15(12)
C8 C7 H7 114.4
C11 C7 H7 114.4
C6 C7 H7 114.4
C9 C8 C17 127.1(2)
C9 C8 C7 109.89(17)
C17 C8 C7 123.02(18)
C14 C1 C2 110.68(15)
C14 C1 C6 116.25(15)
C2 C1 C6 111.46(13)
C14 C1 C11 118.32(14)
C2 C1 C11 110.66(14)
C6 C1 C11 87.65(12)
C9 C10 C11 103.70(14)
C9 C10 H10A 111.0
C11 C10 H10A 111.0
C9 C10 H10B 111.0
C11 C10 H10B 111.0
H10A C10 H10B 109.0
C8 C9 C10 114.17(17)
C8 C9 H9 122.9
C10 C9 H9 122.9
C3 C2 C1 113.15(17)
C3 C2 H2A 108.9
C1 C2 H2A 108.9
C3 C2 H2B 108.9
C1 C2 H2B 108.9
H2A C2 H2B 107.8
C16 C5 C4 109.55(17)
C16 C5 C6 109.93(16)
C4 C5 C6 110.77(16)
C16 C5 C15 108.28(19)
C4 C5 C15 109.93(19)
C6 C5 C15 108.33(16)
C1 C14 H14A 109.5
C1 C14 H14B 109.5
H14A C14 H14B 109.5
C1 C14 H14C 109.5
H14A C14 H14C 109.5
H14B C14 H14C 109.5
C3 C4 C5 112.80(16)
C3 C4 H4A 109.0
C5 C4 H4A 109.0
C3 C4 H4B 109.0
C5 C4 H4B 109.0
H4A C4 H4B 107.8
C12 C13 H13A 109.5
C12 C13 H13B 109.5
H13A C13 H13B 109.5
C12 C13 H13C 109.5
H13A C13 H13C 109.5
H13B C13 H13C 109.5
C4 C3 C2 109.92(18)
C4 C3 H3A 109.7
C2 C3 H3A 109.7
C4 C3 H3B 109.7
C2 C3 H3B 109.7
H3A C3 H3B 108.2
C8 C17 H17A 109.5
C8 C17 H17B 109.5
H17A C17 H17B 109.5
C8 C17 H17C 109.5
H17A C17 H17C 109.5
H17B C17 H17C 109.5
C5 C15 H15A 109.5
C5 C15 H15B 109.5
H15A C15 H15B 109.5
C5 C15 H15C 109.5
H15A C15 H15C 109.5
H15B C15 H15C 109.5
C5 C16 H16A 109.5
C5 C16 H16B 109.5
H16A C16 H16B 109.5
C5 C16 H16C 109.5
H16A C16 H16C 109.5
H16B C16 H16C 109.5

loop_
_geom_bond_atom_site_label_1
_geom_bond_atom_site_label_2
_geom_bond_distance
O C12 1.236(2)
N C12 1.336(2)
N C11 1.460(2)
N H1 0.8600
C11 C10 1.548(2)
C11 C7 1.548(2)
C11 C1 1.573(2)
C12 C13 1.502(3)
C6 C5 1.539(2)
C6 C1 1.555(2)
C6 C7 1.565(2)
C6 H6 0.9800
C7 C8 1.507(3)
C7 H7 0.9800
C8 C9 1.317(3)
C8 C17 1.498(3)
C1 C14 1.526(2)
C1 C2 1.536(3)
C10 C9 1.497(3)
C10 H10A 0.9700
C10 H10B 0.9700
C9 H9 0.9300
C2 C3 1.518(3)
C2 H2A 0.9700
C2 H2B 0.9700
C5 C16 1.525(3)
C5 C4 1.533(3)
C5 C15 1.543(3)
C14 H14A 0.9600
C14 H14B 0.9600
C14 H14C 0.9600
C4 C3 1.507(3)
C4 H4A 0.9700
C4 H4B 0.9700
C13 H13A 0.9600
C13 H13B 0.9600
C13 H13C 0.9600
C3 H3A 0.9700
C3 H3B 0.9700
C17 H17A 0.9600
C17 H17B 0.9600
C17 H17C 0.9600
C15 H15A 0.9600
C15 H15B 0.9600
C15 H15C 0.9600
C16 H16A 0.9600
C16 H16B 0.9600
C16 H16C 0.9600

loop_
_geom_hbond_atom_site_label_D
_geom_hbond_atom_site_label_H
_geom_hbond_atom_site_label_A
_geom_hbond_site_symmetry_A
_geom_hbond_distance_DH
_geom_hbond_distance_HA
_geom_hbond_distance_DA
_geom_hbond_angle_DHA
N H1 O 3_656 0.86 2.18 2.9962(18) 158

_cod_database_fobs_code 1545383
